data_2228179
loop_
_publ_author_name
'Zhu, Peihua'
'Yu, Jiemei'
'Wang, Hongyan'
'Zhang, Chunlai'
'Yang, Dongming'

_publ_section_title
;
 2-[(<i>E</i>)-(2-Chlorophenyl)iminomethyl]-6-methylphenol
;
_journal_coeditor_code ZQ2056
_journal_issue 9
_journal_name_full 'Acta Crystallographica Section E'
_journal_page_first o2460
_journal_paper_doi 10.1107/S1600536810033969
_journal_volume 66
_journal_year 2010
_chemical_formula_iupac 'C14 H12 Cl N O'
_chemical_formula_moiety 'C14 H12 Cl N O'
_chemical_formula_sum 'C14 H12 Cl N O'
_chemical_formula_weight 245.70
_chemical_name_systematic
;
2-[(<i>E</i>)-(2-Chlorophenyl)iminomethyl]-6-methylphenol
;
_space_group_IT_number 19
_symmetry_cell_setting orthorhombic
_symmetry_space_group_name_Hall 'P 2ac 2ab'
_symmetry_space_group_name_H-M 'P 21 21 21'
_atom_sites_solution_hydrogens geom
_atom_sites_solution_primary direct
_atom_sites_solution_secondary difmap
_audit_creation_method SHELXL-97
_cell_angle_alpha 90.00
_cell_angle_beta 90.00
_cell_angle_gamma 90.00
_cell_formula_units_Z 4
_cell_length_a 7.8318(14)
_cell_length_b 11.693(2)
_cell_length_c 13.250(2)
_cell_measurement_reflns_used 1163
_cell_measurement_temperature 293(2)
_cell_measurement_theta_max 28.80
_cell_measurement_theta_min 3.13
_cell_volume 1213.4(4)
_computing_cell_refinement 'SAINT-Plus (Bruker, 2001)'
_computing_data_collection 'APEX2 (Bruker, 2004)'
_computing_data_reduction 'SAINT-Plus (Bruker, 2001)'
_computing_molecular_graphics 'SHELXTL (Sheldrick, 2008)'
_computing_publication_material 'SHELXTL (Sheldrick, 2008)'
_computing_structure_refinement 'SHELXL97 (Sheldrick, 2008)'
_computing_structure_solution 'SHELXS97 (Sheldrick, 2008)'
_diffrn_ambient_temperature 293(2)
_diffrn_measured_fraction_theta_full 0.997
_diffrn_measured_fraction_theta_max 0.997
_diffrn_measurement_device_type 'Bruker APEXII CCD area-detector'
_diffrn_measurement_method '\f and \w scans'
_diffrn_radiation_monochromator graphite
_diffrn_radiation_source 'fine-focus sealed tube'
_diffrn_radiation_type MoK\a
_diffrn_radiation_wavelength 0.71073
_diffrn_reflns_av_R_equivalents 0.0697
_diffrn_reflns_av_sigmaI/netI 0.0745
_diffrn_reflns_limit_h_max 9
_diffrn_reflns_limit_h_min -9
_diffrn_reflns_limit_k_max 14
_diffrn_reflns_limit_k_min -14
_diffrn_reflns_limit_l_max 16
_diffrn_reflns_limit_l_min -16
_diffrn_reflns_number 6803
_diffrn_reflns_theta_full 26.37
_diffrn_reflns_theta_max 26.37
_diffrn_reflns_theta_min 3.13
_exptl_absorpt_coefficient_mu 0.296
_exptl_absorpt_correction_T_max 0.982
_exptl_absorpt_correction_T_min 0.940
_exptl_absorpt_correction_type multi-scan
_exptl_absorpt_process_details '(SADABS; Sheldrick, 2003)'
_exptl_crystal_colour yellow
_exptl_crystal_density_diffrn 1.345
_exptl_crystal_density_method 'not measured'
_exptl_crystal_description needle
_exptl_crystal_F_000 512
_exptl_crystal_size_max 0.21
_exptl_crystal_size_mid 0.11
_exptl_crystal_size_min 0.06
_refine_diff_density_max 0.146
_refine_diff_density_min -0.138
_refine_ls_abs_structure_details 'Flack (1983), 1034 Friedel pairs'
_refine_ls_abs_structure_Flack -0.06(9)
_refine_ls_extinction_method none
_refine_ls_goodness_of_fit_ref 1.001
_refine_ls_hydrogen_treatment mixed
_refine_ls_matrix_type full
_refine_ls_number_parameters 158
_refine_ls_number_reflns 2477
_refine_ls_number_restraints 1
_refine_ls_restrained_S_all 1.001
_refine_ls_R_factor_all 0.1064
_refine_ls_R_factor_gt 0.0513
_refine_ls_shift/su_max 0.000
_refine_ls_shift/su_mean 0.000
_refine_ls_structure_factor_coef Fsqd
_refine_ls_weighting_details 'w=1/[\s^2^(Fo^2^)+(0.0358P)^2^+0.0414P] where P=(Fo^2^+2Fc^2^)/3'
_refine_ls_weighting_scheme calc
_refine_ls_wR_factor_gt 0.0841
_refine_ls_wR_factor_ref 0.0963
_reflns_number_gt 1486
_reflns_number_total 2477
_reflns_threshold_expression I>2\s(I)
_cod_data_source_file zq2056.cif
_cod_data_source_block I
_cod_database_code 2228179
_cod_database_fobs_code 2228179

loop_
_symmetry_equiv_pos_as_xyz
'x, y, z'
'-x+1/2, -y, z+1/2'
'x+1/2, -y+1/2, -z'
'-x, y+1/2, -z+1/2'

loop_
_atom_site_type_symbol
_atom_site_label
_atom_site_fract_x
_atom_site_fract_y
_atom_site_fract_z
_atom_site_U_iso_or_equiv
_atom_site_adp_type
_atom_site_calc_flag
_atom_site_refinement_flags
_atom_site_occupancy
_atom_site_disorder_assembly
_atom_site_disorder_group
Cl Cl1 -0.30427(11) -0.84282(9) -0.18201(8) 0.0873(3) Uani d . 1 . .
C C11 -0.2023(4) -0.5269(3) -0.6436(3) 0.0609(9) Uani d . 1 . .
H H11 -0.1358 -0.4949 -0.6945 0.073 Uiso calc R 1 . .
C C2 -0.6147(5) -0.8244(3) -0.0959(3) 0.0673(9) Uani d . 1 . .
H H2 -0.5727 -0.8740 -0.0469 0.081 Uiso calc R 1 . .
C C4 -0.8405(4) -0.7124(3) -0.1622(3) 0.0704(10) Uani d . 1 . .
H H4 -0.9518 -0.6851 -0.1577 0.085 Uiso calc R 1 . .
C C13 -0.2304(4) -0.5959(2) -0.4763(2) 0.0460(7) Uani d . 1 . .
N N1 -0.4592(3) -0.68266(18) -0.32559(19) 0.0510(6) Uani d . 1 . .
C C8 -0.4038(3) -0.6210(2) -0.4942(2) 0.0446(7) Uani d . 1 . .
C C5 -0.7384(3) -0.6793(3) -0.2418(3) 0.0600(8) Uani d . 1 . .
H H5 -0.7817 -0.6305 -0.2910 0.072 Uiso calc R 1 . .
C C1 -0.5125(4) -0.7905(2) -0.1741(2) 0.0546(8) Uani d . 1 . .
C C3 -0.7793(5) -0.7849(3) -0.0899(3) 0.0726(10) Uani d . 1 . .
H H3 -0.8492 -0.8075 -0.0368 0.087 Uiso calc R 1 . .
C C9 -0.4702(4) -0.5986(2) -0.5894(2) 0.0568(8) Uani d . 1 . .
H H9 -0.5835 -0.6167 -0.6030 0.068 Uiso calc R 1 . .
C C7 -0.5128(3) -0.6658(2) -0.4159(2) 0.0476(7) Uani d . 1 . .
H H7 -0.6257 -0.6830 -0.4313 0.057 Uiso calc R 1 . .
C C12 -0.1285(3) -0.5488(2) -0.5514(2) 0.0509(8) Uani d . 1 . .
C C6 -0.5706(3) -0.7186(2) -0.2491(2) 0.0495(7) Uani d . 1 . .
C C10 -0.3721(4) -0.5507(3) -0.6631(2) 0.0638(9) Uani d . 1 . .
H H10 -0.4190 -0.5342 -0.7260 0.077 Uiso calc R 1 . .
C C14 0.0568(4) -0.5250(3) -0.5305(3) 0.0781(11) Uani d . 1 . .
H H14C 0.1143 -0.5953 -0.5150 0.117 Uiso calc R 1 . .
H H14A 0.0662 -0.4737 -0.4742 0.117 Uiso calc R 1 . .
H H14B 0.1081 -0.4907 -0.5889 0.117 Uiso calc R 1 . .
O O1 -0.1569(2) -0.61668(18) -0.38591(17) 0.0618(6) Uani d D 1 . .
H H1 -0.233(3) -0.648(3) -0.3472(19) 0.074 Uiso d D 1 . .

loop_
_atom_site_aniso_label
_atom_site_aniso_U_11
_atom_site_aniso_U_22
_atom_site_aniso_U_33
_atom_site_aniso_U_12
_atom_site_aniso_U_13
_atom_site_aniso_U_23
Cl1 0.0762(5) 0.1058(7) 0.0799(7) 0.0203(5) -0.0073(5) 0.0146(6)
C11 0.072(2) 0.0524(19) 0.058(2) 0.0033(17) 0.0238(19) 0.0008(17)
C2 0.089(3) 0.054(2) 0.059(2) -0.0124(19) -0.002(2) 0.0131(19)
C4 0.064(2) 0.065(2) 0.083(3) -0.0066(17) 0.016(2) 0.000(2)
C13 0.0515(19) 0.0393(16) 0.0471(19) 0.0069(13) 0.0008(15) -0.0042(15)
N1 0.0543(13) 0.0510(14) 0.0477(16) -0.0051(11) 0.0029(14) 0.0016(14)
C8 0.0473(18) 0.0412(17) 0.0452(19) 0.0026(12) 0.0044(15) -0.0075(15)
C5 0.0581(18) 0.0538(19) 0.068(2) -0.0021(15) 0.0058(17) 0.0120(18)
C1 0.0629(18) 0.0511(16) 0.0499(19) -0.0042(15) -0.0015(18) -0.0013(18)
C3 0.087(3) 0.064(2) 0.067(2) -0.0186(19) 0.022(2) 0.002(2)
C9 0.0564(17) 0.0652(18) 0.049(2) 0.0009(15) -0.0027(17) -0.0051(19)
C7 0.0468(15) 0.0460(16) 0.050(2) -0.0023(14) -0.0025(16) -0.0025(17)
C12 0.0527(17) 0.0432(16) 0.057(2) 0.0023(14) 0.0098(18) -0.0034(16)
C6 0.0539(18) 0.0423(16) 0.0523(19) -0.0094(13) 0.0014(16) -0.0013(17)
C10 0.079(2) 0.071(2) 0.042(2) 0.0057(18) 0.0028(18) -0.0004(19)
C14 0.057(2) 0.085(2) 0.093(3) -0.0041(17) 0.0114(19) 0.004(2)
O1 0.0516(12) 0.0784(16) 0.0554(15) -0.0011(11) -0.0025(11) 0.0044(12)

loop_
_atom_type_symbol
_atom_type_description
_atom_type_scat_dispersion_real
_atom_type_scat_dispersion_imag
_atom_type_scat_source
C C 0.0033 0.0016 'International Tables Vol C Tables 4.2.6.8 and 6.1.1.4'
H H 0.0000 0.0000 'International Tables Vol C Tables 4.2.6.8 and 6.1.1.4'
O O 0.0106 0.0060 'International Tables Vol C Tables 4.2.6.8 and 6.1.1.4'
Cl Cl 0.1484 0.1585 'International Tables Vol C Tables 4.2.6.8 and 6.1.1.4'
N N 0.0061 0.0033 'International Tables Vol C Tables 4.2.6.8 and 6.1.1.4'

loop_
_geom_angle_atom_site_label_1
_geom_angle_atom_site_label_2
_geom_angle_atom_site_label_3
_geom_angle_site_symmetry_1
_geom_angle_site_symmetry_3
_geom_angle
_geom_angle_publ_flag
C12 C11 C10 . . 122.2(3) ?
C12 C11 H11 . . 118.9 ?
C10 C11 H11 . . 118.9 ?
C1 C2 C3 . . 119.7(3) ?
C1 C2 H2 . . 120.1 ?
C3 C2 H2 . . 120.1 ?
C3 C4 C5 . . 120.5(3) ?
C3 C4 H4 . . 119.8 ?
C5 C4 H4 . . 119.8 ?
O1 C13 C12 . . 117.5(3) ?
O1 C13 C8 . . 121.4(3) ?
C12 C13 C8 . . 121.1(3) ?
C7 N1 C6 . . 121.1(2) ?
C9 C8 C13 . . 118.3(3) ?
C9 C8 C7 . . 120.0(3) ?
C13 C8 C7 . . 121.7(3) ?
C4 C5 C6 . . 120.4(3) ?
C4 C5 H5 . . 119.8 ?
C6 C5 H5 . . 119.8 ?
C2 C1 C6 . . 122.0(3) ?
C2 C1 Cl1 . . 119.4(3) ?
C6 C1 Cl1 . . 118.6(2) ?
C4 C3 C2 . . 119.9(3) ?
C4 C3 H3 . . 120.1 ?
C2 C3 H3 . . 120.1 ?
C10 C9 C8 . . 121.2(3) ?
C10 C9 H9 . . 119.4 ?
C8 C9 H9 . . 119.4 ?
N1 C7 C8 . . 122.2(3) ?
N1 C7 H7 . . 118.9 ?
C8 C7 H7 . . 118.9 ?
C11 C12 C13 . . 117.9(3) ?
C11 C12 C14 . . 122.3(3) ?
C13 C12 C14 . . 119.8(3) ?
C1 C6 C5 . . 117.5(3) ?
C1 C6 N1 . . 119.9(3) ?
C5 C6 N1 . . 122.5(3) ?
C9 C10 C11 . . 119.3(3) ?
C9 C10 H10 . . 120.3 ?
C11 C10 H10 . . 120.3 ?
C12 C14 H14C . . 109.5 ?
C12 C14 H14A . . 109.5 ?
H14C C14 H14A . . 109.5 ?
C12 C14 H14B . . 109.5 ?
H14C C14 H14B . . 109.5 ?
H14A C14 H14B . . 109.5 ?
C13 O1 H1 . . 108(2) ?

loop_
_geom_bond_atom_site_label_1
_geom_bond_atom_site_label_2
_geom_bond_site_symmetry_2
_geom_bond_distance
_geom_bond_publ_flag
Cl1 C1 . 1.745(3) ?
C11 C12 . 1.376(4) ?
C11 C10 . 1.384(4) ?
C11 H11 . 0.9300 ?
C2 C1 . 1.369(4) ?
C2 C3 . 1.372(4) ?
C2 H2 . 0.9300 ?
C4 C3 . 1.366(4) ?
C4 C5 . 1.379(4) ?
C4 H4 . 0.9300 ?
C13 O1 . 1.351(3) ?
C13 C12 . 1.389(4) ?
C13 C8 . 1.410(4) ?
N1 C7 . 1.283(3) ?
N1 C6 . 1.402(3) ?
C8 C9 . 1.388(4) ?
C8 C7 . 1.442(4) ?
C5 C6 . 1.396(4) ?
C5 H5 . 0.9300 ?
C1 C6 . 1.378(4) ?
C3 H3 . 0.9300 ?
C9 C10 . 1.363(4) ?
C9 H9 . 0.9300 ?
C7 H7 . 0.9300 ?
C12 C14 . 1.503(4) ?
C10 H10 . 0.9300 ?
C14 H14C . 0.9600 ?
C14 H14A . 0.9600 ?
C14 H14B . 0.9600 ?
O1 H1 . 0.87(3) ?

loop_
_geom_hbond_atom_site_label_D
_geom_hbond_atom_site_label_H
_geom_hbond_atom_site_label_A
_geom_hbond_site_symmetry_A
_geom_hbond_distance_DH
_geom_hbond_distance_HA
_geom_hbond_distance_DA
_geom_hbond_angle_DHA
O1 H1 N1 . 0.871(10) 1.835(18) 2.615(3) 148(3)

loop_
_geom_torsion_atom_site_label_1
_geom_torsion_atom_site_label_2
_geom_torsion_atom_site_label_3
_geom_torsion_atom_site_label_4
_geom_torsion_site_symmetry_1
_geom_torsion_site_symmetry_2
_geom_torsion_site_symmetry_3
_geom_torsion_site_symmetry_4
_geom_torsion
_geom_torsion_publ_flag
O1 C13 C8 C9 . . . . -179.2(2) ?
C12 C13 C8 C9 . . . . 0.7(4) ?
O1 C13 C8 C7 . . . . 2.5(4) ?
C12 C13 C8 C7 . . . . -177.6(2) ?
C3 C4 C5 C6 . . . . -0.6(4) ?
C3 C2 C1 C6 . . . . -1.1(5) ?
C3 C2 C1 Cl1 . . . . -179.1(3) ?
C5 C4 C3 C2 . . . . 0.6(5) ?
C1 C2 C3 C4 . . . . 0.2(5) ?
C13 C8 C9 C10 . . . . -1.8(4) ?
C7 C8 C9 C10 . . . . 176.5(3) ?
C6 N1 C7 C8 . . . . 175.4(2) ?
C9 C8 C7 N1 . . . . -176.7(3) ?
C13 C8 C7 N1 . . . . 1.6(4) ?
C10 C11 C12 C13 . . . . -0.4(4) ?
C10 C11 C12 C14 . . . . 178.9(3) ?
O1 C13 C12 C11 . . . . -179.7(2) ?
C8 C13 C12 C11 . . . . 0.4(4) ?
O1 C13 C12 C14 . . . . 1.0(4) ?
C8 C13 C12 C14 . . . . -178.9(3) ?
C2 C1 C6 C5 . . . . 1.1(4) ?
Cl1 C1 C6 C5 . . . . 179.1(2) ?
C2 C1 C6 N1 . . . . 177.5(3) ?
Cl1 C1 C6 N1 . . . . -4.5(3) ?
C4 C5 C6 C1 . . . . -0.2(4) ?
C4 C5 C6 N1 . . . . -176.6(3) ?
C7 N1 C6 C1 . . . . 146.1(3) ?
C7 N1 C6 C5 . . . . -37.6(4) ?
C8 C9 C10 C11 . . . . 1.8(5) ?
C12 C11 C10 C9 . . . . -0.7(5) ?

loop_
_cod_related_entry_id
_cod_related_entry_database
_cod_related_entry_code
1 ChemSpider 19492339
